data_8000357
loop_
_publ_author_name
'Andrzejewski, Micha\/l'
'Katrusiak, Andrzej'

_publ_section_title
;
 Piezochromic Porous Metal-Organic Framework.
;
_journal_issue 1
_journal_name_full 'The journal of physical chemistry letters'
_journal_page_first 279
_journal_page_last 284
_journal_paper_doi 10.1021/acs.jpclett.6b02458
_journal_volume 8
_journal_year 2017
_chemical_formula_moiety 'C14 H18 Co N2 O5'
_chemical_formula_sum 'C14 H18 Co N2 O5'
_chemical_formula_weight 353.23
_chemical_name_common AMU1
_chemical_name_systematic
;
Co(1,4-benzenedicarboxylate)(1,4-diazabicyclo[2.2.2]octane)H2O
;
_space_group_crystal_system monoclinic
_space_group_IT_number 6
_space_group_name_Hall 'P -2y'
_space_group_name_H-M_alt 'P 1 m 1'
_atom_sites_solution_hydrogens mixed
_atom_sites_solution_primary direct
_audit_creation_date 2016-07-12
_audit_creation_method
;
Olex2 1.2
(compiled 2016.02.19 svn.r3266 for OlexSys, GUI svn.r5155)
;
_cell_angle_alpha 90
_cell_angle_beta 95.094(7)
_cell_angle_gamma 90
_cell_formula_units_Z 1
_cell_length_a 6.1054(5)
_cell_length_b 7.0878(8)
_cell_length_c 10.6638(6)
_cell_measurement_reflns_used 1388
_cell_measurement_temperature 296(2)
_cell_measurement_theta_max 53.28
_cell_measurement_theta_min 7.42
_cell_volume 459.64(7)
_computing_molecular_graphics 'Olex2 (Dolomanov et al., 2009)'
_computing_publication_material 'Olex2 (Dolomanov et al., 2009)'
_computing_structure_refinement 'ShelXL (Sheldrick, 2015)'
_computing_structure_solution 'ShelXS (Sheldrick, 2008)'
_diffrn_ambient_temperature 296(2)
_diffrn_measured_fraction_theta_full 0.735
_diffrn_measured_fraction_theta_max 0.703
_diffrn_measurement_device_type 'multiwire proportional'
_diffrn_measurement_method 'phi and omega scans'
_diffrn_radiation_monochromator graphite
_diffrn_radiation_type MoK\a
_diffrn_radiation_wavelength 0.71073
_diffrn_reflns_av_R_equivalents 0.0494
_diffrn_reflns_av_unetI/netI 0.0750
_diffrn_reflns_Laue_measured_fraction_full 0.735
_diffrn_reflns_Laue_measured_fraction_max 0.703
_diffrn_reflns_limit_h_max 7
_diffrn_reflns_limit_h_min -7
_diffrn_reflns_limit_k_max 8
_diffrn_reflns_limit_k_min -8
_diffrn_reflns_limit_l_max 13
_diffrn_reflns_limit_l_min -13
_diffrn_reflns_number 3404
_diffrn_reflns_point_group_measured_fraction_full 0.738
_diffrn_reflns_point_group_measured_fraction_max 0.705
_diffrn_reflns_theta_full 25.242
_diffrn_reflns_theta_max 26.642
_diffrn_reflns_theta_min 3.710
_exptl_absorpt_coefficient_mu 0.954
_exptl_absorpt_correction_T_max 0.909
_exptl_absorpt_correction_T_min 0.892
_exptl_absorpt_correction_type multi-scan
_exptl_absorpt_process_details
;
Data were collected and reduced by program CrysAlisPro, 
and SCALE3 ABSPACK was used for absorption correction
;
_exptl_crystal_colour purple
_exptl_crystal_density_diffrn 1.276
_exptl_crystal_description plates
_exptl_crystal_F_000 183
_exptl_crystal_size_max 0.3
_exptl_crystal_size_mid 0.1
_exptl_crystal_size_min 0.1
_refine_diff_density_max 0.768
_refine_diff_density_min -0.707
_refine_diff_density_rms 0.109
_refine_ls_abs_structure_details
;
 Refined as a perfect inversion twin.
;
_refine_ls_abs_structure_Flack 0.5
_refine_ls_extinction_method none
_refine_ls_goodness_of_fit_ref 1.116
_refine_ls_hydrogen_treatment mixed
_refine_ls_matrix_type full
_refine_ls_number_parameters 123
_refine_ls_number_reflns 1388
_refine_ls_number_restraints 83
_refine_ls_restrained_S_all 1.094
_refine_ls_R_factor_all 0.0786
_refine_ls_R_factor_gt 0.0680
_refine_ls_shift/su_max 0.000
_refine_ls_shift/su_mean 0.000
_refine_ls_structure_factor_coef Fsqd
_refine_ls_weighting_details 'w=1/[\s^2^(Fo^2^)+(0.0961P)^2^+0.6977P] where P=(Fo^2^+2Fc^2^)/3'
_refine_ls_weighting_scheme calc
_refine_ls_wR_factor_gt 0.1663
_refine_ls_wR_factor_ref 0.1719
_reflns_Friedel_coverage 1.000
_reflns_Friedel_fraction_full 0.741
_reflns_Friedel_fraction_max 0.708
_reflns_number_gt 1222
_reflns_number_total 1388
_reflns_threshold_expression 'I > 2\s(I)'
_cod_data_source_file jz6b02458_si_004.cif
_cod_data_source_block 296K_01MPa_oil
_cod_database_code 8000357
_shelx_space_group_comment
;
The symmetry employed for this shelxl refinement is uniquely defined
by the following loop, which should always be used as a source of
symmetry information in preference to the above space-group names.
They are only intended as comments.
;
_olex2_refinement_description
;
1. Fixed Uiso
 At 1.2 times of:
  All C(H) groups, All C(H,H) groups
2. Restrained distances
 O1W-H1WA
 0.88 with sigma of 0.02
 H1WB-H1WA
 1.44 with sigma of 0.02
 O1W-H1WB
 0.88 with sigma of 0.02
3. Uiso/Uaniso restraints and constraints
Uanis(O1W) \\sim Ueq: with sigma of 0.001 and sigma for terminal atoms of 0.002
Uanis(O1) \\sim Ueq, Uanis(C7) \\sim Ueq, Uanis(O2) \\sim Ueq, Uanis(C1) \\sim
Ueq, Uanis(C6) \\sim Ueq, Uanis(C2) \\sim Ueq, Uanis(C3) \\sim Ueq, Uanis(C4)
\\sim Ueq, Uanis(C5) \\sim Ueq, Uanis(C8) \\sim Ueq, Uanis(O4) \\sim Ueq,
Uanis(O3) \\sim Ueq: with sigma of 0.001 and sigma for terminal atoms of 0.002
4. Others
 Fixed X: H1WA(0.434969) H1WB(0.381301)
 Fixed Y: H1WA(0) H1WB(0)
 Fixed Z: H1WA(1.039149) H1WB(0.904909)
5.a Secondary CH2 refined with riding coordinates:
 C10(H10A,H10B), C9(H9A,H9B), C11(H11A,H11B)
5.b Aromatic/amide H refined with riding coordinates:
 C6(H6), C5(H5), C3(H3), C2(H2)
;
_olex2_submission_special_instructions 'No special instructions were received'

loop_
_space_group_symop_operation_xyz
'x, y, z'
'x, -y, z'

loop_
_atom_site_label
_atom_site_type_symbol
_atom_site_fract_x
_atom_site_fract_y
_atom_site_fract_z
_atom_site_U_iso_or_equiv
_atom_site_adp_type
_atom_site_occupancy
_atom_site_site_symmetry_order
_atom_site_calc_flag
_atom_site_refinement_flags_posn
_atom_site_refinement_flags_adp
_atom_site_refinement_flags_occupancy
Co1 Co -0.01161(8) 0.0000 1.00716(8) 0.0221(6) Uani 1 2 d S T P
O3 O -0.503(3) 0.0000 0.7796(19) 0.065(5) Uani 1 2 d S TU P
O2 O -0.2926(18) 0.0000 0.1363(12) 0.031(3) Uani 1 2 d S TU P
O1W O 0.324(2) 0.0000 0.9781(14) 0.040(3) Uani 1 2 d DS TU P
C6 C -0.008(3) 0.0000 0.450(2) 0.026(4) Uani 1 2 d S TU P
H6 H 0.1356 0.0000 0.4267 0.031 Uiso 1 2 calc RS T P
C7 C -0.144(2) 0.0000 0.2247(16) 0.022(3) Uani 1 2 d S TU P
N7 N -0.016(2) 0.3158(11) 1.0052(14) 0.0218(18) Uani 1 1 d . . .
C1 C -0.188(2) 0.0000 0.3574(14) 0.020(3) Uani 1 2 d S TU P
C5 C -0.049(4) 0.0000 0.580(2) 0.044(6) Uani 1 2 d S TU P
H5 H 0.0666 0.0000 0.6427 0.053 Uiso 1 2 calc RS T P
O1 O 0.0577(17) 0.0000 0.2013(9) 0.010(2) Uani 1 2 d S TU P
O4 O -0.156(2) 0.0000 0.8284(12) 0.026(3) Uani 1 2 d S TU P
C10 C -0.245(2) 0.3948(19) 1.0023(15) 0.036(3) Uani 1 1 d . . .
H10A H -0.3309 0.3498 0.9274 0.043 Uiso 1 1 calc R . .
H10B H -0.3137 0.3498 1.0751 0.043 Uiso 1 1 calc R . .
C9 C 0.089(2) 0.394(2) 0.8923(12) 0.038(3) Uani 1 1 d . . .
H9A H 0.2389 0.3483 0.8938 0.045 Uiso 1 1 calc R . .
H9B H 0.0087 0.3483 0.8156 0.045 Uiso 1 1 calc R . .
C3 C -0.429(3) 0.0000 0.5196(18) 0.032(3) Uani 1 2 d S TU P
H3 H -0.5717 0.0000 0.5435 0.038 Uiso 1 2 calc RS T P
C11 C 0.117(2) 0.3958(17) 1.1150(11) 0.034(3) Uani 1 1 d . . .
H11A H 0.2675 0.3510 1.1148 0.041 Uiso 1 1 calc R . .
H11B H 0.0602 0.3510 1.1916 0.041 Uiso 1 1 calc R . .
C8 C -0.296(3) 0.0000 0.7531(17) 0.027(3) Uani 1 2 d S TU P
C2 C -0.405(3) 0.0000 0.396(2) 0.040(4) Uani 1 2 d S TU P
H2 H -0.5263 0.0000 0.3372 0.048 Uiso 1 2 calc RS T P
C4 C -0.266(2) 0.0000 0.6108(16) 0.025(3) Uani 1 2 d S TU P
H1WA H 0.4350 0.0000 1.0392 0.00(3) Uiso 1 2 d DS T P
H1WB H 0.3813 0.0000 0.9049 2(7) Uiso 1 2 d DS T P

loop_
_atom_site_aniso_label
_atom_site_aniso_U_11
_atom_site_aniso_U_22
_atom_site_aniso_U_33
_atom_site_aniso_U_23
_atom_site_aniso_U_13
_atom_site_aniso_U_12
Co1 0.0225(8) 0.0330(12) 0.0107(8) 0.000 0.0019(6) 0.000
O3 0.065(5) 0.068(5) 0.062(5) 0.000 0.007(3) 0.000
O2 0.031(3) 0.032(3) 0.030(3) 0.000 0.0035(15) 0.000
O1W 0.045(4) 0.040(4) 0.035(4) 0.000 0.000(3) 0.000
C6 0.026(4) 0.027(4) 0.026(4) 0.000 0.0019(15) 0.000
C7 0.022(4) 0.022(4) 0.022(4) 0.000 0.0017(15) 0.000
N7 0.020(3) 0.021(5) 0.023(4) 0.006(6) -0.003(3) 0.016(6)
C1 0.020(3) 0.020(3) 0.020(3) 0.000 0.0026(15) 0.000
C5 0.044(6) 0.044(6) 0.043(6) 0.000 0.0034(16) 0.000
O1 0.010(2) 0.011(2) 0.009(2) 0.000 0.0007(14) 0.000
O4 0.027(3) 0.026(3) 0.025(3) 0.000 0.0025(15) 0.000
C10 0.019(5) 0.030(7) 0.060(8) 0.007(6) 0.008(5) 0.003(6)
C9 0.055(7) 0.037(9) 0.023(6) -0.004(5) 0.016(5) 0.016(6)
C3 0.032(4) 0.033(4) 0.031(4) 0.000 0.0028(15) 0.000
C11 0.061(7) 0.013(6) 0.026(6) 0.003(5) -0.012(5) 0.002(6)
C8 0.027(4) 0.027(4) 0.027(4) 0.000 0.0026(15) 0.000
C2 0.040(5) 0.040(5) 0.040(5) 0.000 0.0023(15) 0.000
C4 0.025(4) 0.025(4) 0.025(4) 0.000 0.0026(15) 0.000

loop_
_atom_type_symbol
_atom_type_description
_atom_type_scat_dispersion_real
_atom_type_scat_dispersion_imag
_atom_type_scat_source
C C 0.0033 0.0016 'International Tables Vol C Tables 4.2.6.8 and 6.1.1.4'
H H 0.0000 0.0000 'International Tables Vol C Tables 4.2.6.8 and 6.1.1.4'
Co Co 0.3494 0.9721 'International Tables Vol C Tables 4.2.6.8 and 6.1.1.4'
N N 0.0061 0.0033 'International Tables Vol C Tables 4.2.6.8 and 6.1.1.4'
O O 0.0106 0.0060 'International Tables Vol C Tables 4.2.6.8 and 6.1.1.4'

loop_
_geom_angle_atom_site_label_1
_geom_angle_atom_site_label_2
_geom_angle_atom_site_label_3
_geom_angle
_geom_angle_site_symmetry_1
_geom_angle_site_symmetry_3
O1W Co1 O2 151.7(4) . 1_556
O1W Co1 N7 90.6(4) . 2
O1W Co1 N7 90.6(4) . .
N7 Co1 O2 89.8(4) 2 1_556
N7 Co1 O2 89.8(4) . 1_556
N7 Co1 N7 178.3(7) 2 .
O1 Co1 O2 59.9(5) 1_556 1_556
O1 Co1 O1W 91.8(5) 1_556 .
O1 Co1 N7 90.6(4) 1_556 .
O1 Co1 N7 90.6(4) 1_556 2
O4 Co1 O2 106.2(5) . 1_556
O4 Co1 O1W 102.1(5) . .
O4 Co1 N7 89.3(4) . .
O4 Co1 N7 89.3(4) . 2
O4 Co1 O1 166.1(4) . 1_556
C7 O2 Co1 85.5(9) . 1_554
Co1 O1W H1WA 125.3(12) . .
Co1 O1W H1WB 126.9(11) . .
H1WA O1W H1WB 107.8(13) . .
C1 C6 H6 120.6 . .
C1 C6 C5 118.7(16) . .
C5 C6 H6 120.6 . .
O2 C7 C1 123.2(14) . .
O2 C7 O1 120.0(15) . .
O1 C7 C1 116.8(15) . .
C10 N7 Co1 112.6(9) . .
C10 N7 C9 107.8(10) . .
C9 N7 Co1 111.4(8) . .
C11 N7 Co1 111.7(8) . .
C11 N7 C10 108.6(11) . .
C11 N7 C9 104.3(12) . .
C6 C1 C7 118.4(13) . .
C6 C1 C2 119.1(16) . .
C2 C1 C7 122.5(17) . .
C6 C5 H5 120.5 . .
C4 C5 C6 119(2) . .
C4 C5 H5 120.5 . .
C7 O1 Co1 94.5(10) . 1_554
C8 O4 Co1 156.0(13) . .
N7 C10 H10A 109.2 . .
N7 C10 H10B 109.2 . .
C10 C10 N7 111.9(7) 2_565 .
C10 C10 H10A 109.2 2_565 .
C10 C10 H10B 109.2 2_565 .
H10A C10 H10B 107.9 . .
N7 C9 H9A 109.4 . .
N7 C9 H9B 109.4 . .
C9 C9 N7 111.3(6) 2_565 .
C9 C9 H9A 109.4 2_565 .
C9 C9 H9B 109.4 2_565 .
H9A C9 H9B 108.0 . .
C2 C3 H3 117.3 . .
C4 C3 H3 117.3 . .
C4 C3 C2 125.3(18) . .
N7 C11 C11 112.5(6) . 2_565
N7 C11 H11A 109.1 . .
N7 C11 H11B 109.1 . .
C11 C11 H11A 109.1 2_565 .
C11 C11 H11B 109.1 2_565 .
H11A C11 H11B 107.8 . .
O3 C8 C4 114.4(16) . .
O4 C8 O3 122.2(17) . .
O4 C8 C4 123.4(15) . .
C1 C2 H2 120.8 . .
C3 C2 C1 118(2) . .
C3 C2 H2 120.8 . .
C5 C4 C8 115.8(17) . .
C3 C4 C5 119.5(18) . .
C3 C4 C8 124.7(15) . .

loop_
_geom_bond_atom_site_label_1
_geom_bond_atom_site_label_2
_geom_bond_distance
_geom_bond_site_symmetry_2
Co1 O2 2.294(12) 1_556
Co1 O1W 2.098(12) .
Co1 N7 2.239(8) .
Co1 N7 2.239(8) 2
Co1 O1 2.076(10) 1_556
Co1 O4 2.028(13) .
O3 C8 1.32(2) .
O2 Co1 2.294(12) 1_554
O2 C7 1.25(2) .
O1W H1WA 0.898(13) .
O1W H1WB 0.884(14) .
C6 H6 0.9300 .
C6 C1 1.41(2) .
C6 C5 1.43(2) .
C7 C1 1.46(2) .
C7 O1 1.281(19) .
N7 C10 1.501(17) .
N7 C9 1.52(2) .
N7 C11 1.479(18) .
C1 C2 1.42(2) .
C5 H5 0.9300 .
C5 C4 1.39(3) .
O1 Co1 2.076(10) 1_554
O4 C8 1.12(2) .
C10 C10 1.49(3) 2_565
C10 H10A 0.9700 .
C10 H10B 0.9700 .
C9 C9 1.51(3) 2_565
C9 H9A 0.9700 .
C9 H9B 0.9700 .
C3 H3 0.9300 .
C3 C2 1.34(3) .
C3 C4 1.33(2) .
C11 C11 1.48(2) 2_565
C11 H11A 0.9700 .
C11 H11B 0.9700 .
C8 C4 1.55(2) .
C2 H2 0.9300 .

loop_
_geom_torsion_atom_site_label_1
_geom_torsion_atom_site_label_2
_geom_torsion_atom_site_label_3
_geom_torsion_atom_site_label_4
_geom_torsion
_geom_torsion_site_symmetry_1
_geom_torsion_site_symmetry_4
Co1 O2 C7 C1 180.000(2) 1_554 .
Co1 O2 C7 O1 0.000(1) 1_554 .
Co1 N7 C10 C10 179.4(4) . 2_565
Co1 N7 C9 C9 -179.1(4) . 2_565
Co1 N7 C11 C11 179.7(4) . 2_565
Co1 O4 C8 O3 0.000(19) . .
Co1 O4 C8 C4 180.000(10) . .
O3 C8 C4 C5 180.000(8) . .
O3 C8 C4 C3 0.000(7) . .
O2 C7 C1 C6 180.000(3) . .
O2 C7 C1 C2 0.000(4) . .
O2 C7 O1 Co1 0.000(1) . 1_554
C6 C1 C2 C3 0.000(5) . .
C6 C5 C4 C3 0.000(6) . .
C6 C5 C4 C8 180.000(6) . .
C7 C1 C2 C3 180.000(4) . .
C1 C6 C5 C4 0.000(7) . .
C1 C7 O1 Co1 180.000(2) . 1_554
C5 C6 C1 C7 180.000(4) . .
C5 C6 C1 C2 0.000(5) . .
O1 C7 C1 C6 0.000(3) . .
O1 C7 C1 C2 180.000(3) . .
O4 C8 C4 C5 0.000(9) . .
O4 C8 C4 C3 180.000(8) . .
C10 N7 C9 C9 56.9(10) . 2_565
C10 N7 C11 C11 -55.5(11) . 2_565
C9 N7 C10 C10 -57.3(10) . 2_565
C9 N7 C11 C11 59.2(9) . 2_565
C11 N7 C10 C10 55.1(11) . 2_565
C11 N7 C9 C9 -58.4(9) . 2_565
C2 C3 C4 C5 0.000(7) . .
C2 C3 C4 C8 180.000(5) . .
C4 C3 C2 C1 0.000(7) . .

loop_
_smtbx_masks_void_nr
_smtbx_masks_void_average_x
_smtbx_masks_void_average_y
_smtbx_masks_void_average_z
_smtbx_masks_void_volume
_smtbx_masks_void_count_electrons
1 -0.523 0.500 0.506 143.2 8.6
